data_9007329
loop_
_publ_author_name
'Smyth, J. R.'
'Holl, C. M.'
'Langenhorst, F.'
'Laustsen, H. M. S.'
'Rossman, G. R.'
'Kleppe, A.'
'McCammon, C. A.'
'Kawamoto, T.'
'van Aken, P. A.'

_publ_section_title
;
 Crystal chemistry of wadsleyite II and water in the Earth's interior
 Sample: 1
 Reported formula: Mg1.71 Fe.18 Al.01 H.33 Si.96 O4
;
_journal_name_full 'Physics and Chemistry of Minerals'
_journal_page_first 691
_journal_page_last 705
_journal_paper_doi 10.1007/s00269-004-0431-x
_journal_volume 31
_journal_year 2005
_chemical_formula_sum 'Fe0.08 Mg9.636 O14 Si2.173'
_chemical_name_mineral 'Wadsleyite II'
_space_group_IT_number 74
_symmetry_space_group_name_Hall '-I 2b 2'
_symmetry_space_group_name_H-M 'I m m a'
_cell_angle_alpha 90
_cell_angle_beta 90
_cell_angle_gamma 90
_cell_length_a 5.6884
_cell_length_b 28.9238
_cell_length_c 8.2382
_cell_formula_units_Z 4
_cell_volume 1355.432
_database_code_amcsd 0008922
_exptl_crystal_density_diffrn 2.566
_cod_original_formula_sum 'Mg9.636 Fe.08 Si2.173 O14'
_cod_database_code 9007329

loop_
_space_group_symop_operation_xyz
x,y,z
1/2+x,1/2+y,1/2+z
x,1/2-y,z
1/2+x,-y,1/2+z
-x,1/2+y,-z
1/2-x,+y,1/2-z
-x,y,z
1/2-x,1/2+y,1/2+z
x,-y,-z
1/2+x,1/2-y,1/2-z
x,1/2+y,-z
1/2+x,+y,1/2-z
-x,1/2-y,z
1/2-x,-y,1/2+z
-x,-y,-z
1/2-x,1/2-y,1/2-z

loop_
_atom_site_aniso_label
_atom_site_aniso_U_11
_atom_site_aniso_U_22
_atom_site_aniso_U_33
_atom_site_aniso_U_12
_atom_site_aniso_U_13
_atom_site_aniso_U_23
Mg1 0.00990 0.00810 0.00960 0.00000 0.00460 0.00000
Mg2 0.01300 0.00510 0.01460 0.00000 0.00000 0.00040
Mg3 0.00960 0.00680 0.00840 0.00000 0.00000 -0.00010
Fe2+3 0.00960 0.00680 0.00840 0.00000 0.00000 -0.00010
Fe3+3 0.00960 0.00680 0.00840 0.00000 0.00000 -0.00010
Mg4 0.01200 0.00600 0.01400 0.00000 0.00000 -0.00260
Mg5 0.00810 0.01120 0.00810 0.00000 -0.00380 0.00000
Mg6 0.00610 0.00900 0.00580 0.00000 -0.00030 0.00000
Si1 0.00550 0.00680 0.00800 0.00000 0.00000 0.00000
Si2 0.00570 0.00430 0.00480 0.00000 0.00000 0.00020
Si3 0.00630 0.00770 0.00780 0.00000 0.00000 0.00010
O1 0.01000 0.01200 0.01000 0.00000 0.00000 0.00250
O2 0.00710 0.01360 0.01190 0.00000 0.00000 0.00030
O3 0.00900 0.01090 0.00890 0.00000 0.00000 0.00070
O4 0.01600 0.01100 0.01040 -0.00250 0.00130 -0.00070
O5 0.00230 0.00160 0.00830 -0.00200 0.00180 0.00040
O6 0.00600 0.01200 0.01100 0.00000 0.00320 0.00000
O7 0.00870 0.01280 0.00820 0.00000 0.00000 0.00140
O8 0.00800 0.01600 0.00810 0.00000 0.00000 0.00390

loop_
_atom_site_label
_atom_site_fract_x
_atom_site_fract_y
_atom_site_fract_z
_atom_site_occupancy
_atom_site_U_iso_or_equiv
Mg1 0.25000 0.25000 0.75000 1.00000 0.00920
Mg2 0.50000 0.19993 0.49380 1.00000 0.01100
Mg3 0.50000 0.10025 0.52870 0.96000 0.00830
Fe2+3 0.50000 0.10025 0.52870 0.02000 0.00830
Fe3+3 0.50000 0.10025 0.52870 0.02000 0.00830
Mg4 0.50000 0.00000 0.50000 1.00000 0.01090
Mg5 0.25000 0.14993 0.25000 0.90400 0.00910
Mg6 0.25000 0.04885 0.25000 0.95400 0.00690
Si1 0.00000 0.25000 0.37740 0.25300 0.00680
Si2 0.00000 0.15249 0.61670 0.45800 0.00500
Si3 0.00000 0.04869 0.61570 0.50200 0.00730
O1 0.00000 -0.00491 0.25700 0.50000 0.00730
O2 0.00000 0.09960 0.22460 0.50000 0.01090
O3 0.00000 0.20301 0.25980 0.50000 0.00980
O4 0.23770 0.05008 0.50560 1.00000 0.01260
O5 0.24110 0.15066 0.50500 1.00000 0.00410
O6 0.24160 0.25000 0.49560 0.50000 0.00960
O7 0.00000 0.09990 0.71740 0.50000 0.00990
O8 0.00000 0.19653 0.74680 0.50000 0.01070

loop_
_cod_related_entry_id
_cod_related_entry_database
_cod_related_entry_code
1 AMCSD 0008922
